data_2212363
loop_
_publ_author_name
'Xie, Cheng-Zhi'
'Qin, Jian-Hua'
'Wang, Jian-Ge'
'Li, Chang-Bin'
'Li, Yong-Feng'

_publ_section_title
;Diaqua(pyridine-2,4,6-tricarboxylato-\k^3^<i>N</i>,<i>O</i>^2^,<i>O</i>^6^)[4-(4-pyridyl)pyridinium-\k<i>N</i>^1^]cobalt(II)
 dihydrate
;
_journal_coeditor_code SG2115
_journal_issue 2
_journal_name_full 'Acta Crystallographica Section E'
_journal_page_first m498
_journal_page_last m500
_journal_paper_doi 10.1107/S1600536807001250
_journal_volume 63
_journal_year 2007
_chemical_formula_iupac '[Co (C8 H2 N O6) (C10 H9 N2) (H2 O)2], 2H 2O'
_chemical_formula_moiety 'C18 H19 Co N3 O10'
_chemical_formula_sum 'C18 H19 Co N3 O10'
_chemical_formula_weight 496.29
_chemical_name_systematic
;
Diaqua(pyridine-2,4,6-tricarboxylato-\k^3^N,O^2^,O^6^)[4-(4-
pyridyl)pyridinium-\kN^1^]cobalt(II) dihydrate
;
_space_group_IT_number 2
_symmetry_cell_setting triclinic
_symmetry_space_group_name_Hall '-P 1'
_symmetry_space_group_name_H-M 'P -1'
_atom_sites_solution_hydrogens geom
_atom_sites_solution_primary direct
_atom_sites_solution_secondary difmap
_audit_creation_method SHELXL-97
_cell_angle_alpha 95.8040(10)
_cell_angle_beta 96.6040(10)
_cell_angle_gamma 110.5470(10)
_cell_formula_units_Z 2
_cell_length_a 8.6711(9)
_cell_length_b 10.7727(12)
_cell_length_c 11.5702(13)
_cell_measurement_reflns_used 4716
_cell_measurement_temperature 291(2)
_cell_measurement_theta_max 28.18
_cell_measurement_theta_min 2.50
_cell_volume 993.62(19)
_computing_cell_refinement SMART
_computing_data_collection 'SMART (Bruker, 1997)'
_computing_data_reduction 'SAINT (Bruker, 1997)'
_computing_molecular_graphics 'SHELXTL (Sheldrick, 1997b)'
_computing_publication_material SHELXTL
_computing_structure_refinement 'SHELXL97 (Sheldrick, 1997a)'
_computing_structure_solution 'SHELXS97 (Sheldrick, 1997a)'
_diffrn_ambient_temperature 291(2)
_diffrn_measured_fraction_theta_full 0.981
_diffrn_measured_fraction_theta_max 0.981
_diffrn_measurement_device_type 'Bruker SMART CCD area-detector'
_diffrn_measurement_method '\f and \w'
_diffrn_radiation_monochromator graphite
_diffrn_radiation_source 'fine-focus sealed tube'
_diffrn_radiation_type MoK\a
_diffrn_radiation_wavelength 0.71073
_diffrn_reflns_av_R_equivalents 0.0183
_diffrn_reflns_av_sigmaI/netI 0.0245
_diffrn_reflns_limit_h_max 11
_diffrn_reflns_limit_h_min -11
_diffrn_reflns_limit_k_max 13
_diffrn_reflns_limit_k_min -13
_diffrn_reflns_limit_l_max 15
_diffrn_reflns_limit_l_min -15
_diffrn_reflns_number 8834
_diffrn_reflns_theta_full 27.49
_diffrn_reflns_theta_max 27.49
_diffrn_reflns_theta_min 2.50
_diffrn_standards_decay_% 0
_diffrn_standards_interval_count 0
_diffrn_standards_number 0
_exptl_absorpt_coefficient_mu 0.928
_exptl_absorpt_correction_T_max 0.8318
_exptl_absorpt_correction_T_min 0.7146
_exptl_absorpt_correction_type multi-scan
_exptl_absorpt_process_details '(SADABS; Sheldrick, 1996)'
_exptl_crystal_colour orange
_exptl_crystal_density_diffrn 1.659
_exptl_crystal_density_method 'not measured'
_exptl_crystal_description block
_exptl_crystal_F_000 510
_exptl_crystal_size_max 0.39
_exptl_crystal_size_mid 0.29
_exptl_crystal_size_min 0.21
_refine_diff_density_max 0.241
_refine_diff_density_min -0.421
_refine_ls_extinction_method none
_refine_ls_goodness_of_fit_ref 1.046
_refine_ls_hydrogen_treatment mixed
_refine_ls_matrix_type full
_refine_ls_number_parameters 293
_refine_ls_number_reflns 4478
_refine_ls_number_restraints 12
_refine_ls_restrained_S_all 1.045
_refine_ls_R_factor_all 0.0329
_refine_ls_R_factor_gt 0.0282
_refine_ls_shift/su_max 0.001
_refine_ls_shift/su_mean 0.000
_refine_ls_structure_factor_coef Fsqd
_refine_ls_weighting_details 'calc w=1/[\s^2^(Fo^2^)+(0.0382P)^2^+0.3303P] where P=(Fo^2^+2Fc^2^)/3'
_refine_ls_weighting_scheme calc
_refine_ls_wR_factor_gt 0.0731
_refine_ls_wR_factor_ref 0.0763
_reflns_number_gt 3980
_reflns_number_total 4478
_reflns_threshold_expression I>2\s(I)
_cod_data_source_file sg2115.cif
_cod_data_source_block I
_cod_depositor_comments
;
The following automatic conversions were performed:
'_symmetry_cell_setting' value 'Triclinic' changed to 'triclinic'
according to '/home/saulius/struct/CIF-dictionaries/cif_core.dic'
dictionary named 'cif_core.dic' version 2.4.1 from 2010-06-29.

Automatic conversion script
Id: cif_fix_enum 1527 2010-12-29 10:47:43Z saulius 

The following automatic conversions were performed:

'_symmetry_cell_setting' value 'Triclinic' changed to 'triclinic'
according to /home/saulius/struct/CIF-dictionaries/cif_core.dic
dictionary named 'cif_core.dic' version 2.4.1 from 2010-06-29.

Automatic conversion script
Id: cif_fix_values 1715 2011-07-08 13:25:40Z adriana 
;
_cod_database_code 2212363
_cod_database_fobs_code 2212363

loop_
_symmetry_equiv_pos_as_xyz
'x, y, z'
'-x, -y, -z'

loop_
_atom_site_type_symbol
_atom_site_label
_atom_site_fract_x
_atom_site_fract_y
_atom_site_fract_z
_atom_site_U_iso_or_equiv
_atom_site_adp_type
_atom_site_calc_flag
_atom_site_refinement_flags
_atom_site_occupancy
Co Co1 0.60775(2) 0.81407(2) 0.578937(18) 0.02448(8) Uani d . 1
O O1 0.60627(16) 0.55191(12) 0.28519(11) 0.0398(3) Uani d D 1
O O2 0.36811(19) 0.92697(15) 0.12950(12) 0.0484(3) Uani d D 1
O O3 0.45580(14) 0.89683(12) 0.66449(10) 0.0327(3) Uani d D 1
O O4 0.73459(14) 0.71646(12) 0.48906(11) 0.0356(3) Uani d D 1
O O5 0.61492(14) 0.70324(11) 0.72185(10) 0.0322(3) Uani d . 1
O O6 0.79128(17) 0.69092(14) 0.87428(12) 0.0481(4) Uani d . 1
O O7 1.35233(16) 1.09481(13) 0.97078(12) 0.0459(4) Uani d . 1
O O8 1.37827(15) 1.27038(13) 0.88022(11) 0.0420(3) Uani d . 1
O O9 0.70325(14) 0.99582(12) 0.49457(10) 0.0313(3) Uani d . 1
O O10 0.93061(14) 1.17954(12) 0.50135(11) 0.0352(3) Uani d . 1
N N1 0.82649(15) 0.93035(12) 0.68486(11) 0.0227(3) Uani d . 1
N N2 0.39344(16) 0.70005(13) 0.45599(12) 0.0277(3) Uani d . 1
N N3 -0.34517(18) 0.36227(15) 0.05031(13) 0.0317(3) Uani d . 1
C C1 0.87529(19) 0.88294(15) 0.77894(13) 0.0242(3) Uani d . 1
C C2 1.02807(19) 0.95344(16) 0.85060(14) 0.0273(3) Uani d . 1
H H2 1.0629 0.9191 0.9149 0.033 Uiso calc R 1
C C3 1.12819(18) 1.07702(16) 0.82399(14) 0.0259(3) Uani d . 1
C C4 1.07314(19) 1.12499(16) 0.72600(14) 0.0261(3) Uani d . 1
H H4A 1.1368 1.2079 0.7080 0.031 Uiso calc R 1
C C5 0.92190(18) 1.04706(15) 0.65584(13) 0.0233(3) Uani d . 1
C C6 0.7514(2) 0.74690(16) 0.79497(14) 0.0289(3) Uani d . 1
C C7 1.2981(2) 1.15382(17) 0.89819(14) 0.0304(4) Uani d . 1
C C8 0.84799(18) 1.07878(16) 0.54095(14) 0.0247(3) Uani d . 1
C C9 0.2751(2) 0.58909(18) 0.47717(16) 0.0348(4) Uani d . 1
H H9 0.2886 0.5610 0.5498 0.042 Uiso calc R 1
C C10 0.1341(2) 0.51441(17) 0.39647(15) 0.0345(4) Uani d . 1
H H10 0.0574 0.4364 0.4142 0.041 Uiso calc R 1
C C11 0.10719(19) 0.55618(15) 0.28870(14) 0.0254(3) Uani d . 1
C C12 0.2313(2) 0.67063(18) 0.26626(15) 0.0334(4) Uani d . 1
H H12 0.2202 0.7019 0.1949 0.040 Uiso calc R 1
C C13 0.3704(2) 0.73716(17) 0.35020(15) 0.0343(4) Uani d . 1
H H13 0.4528 0.8120 0.3326 0.041 Uiso calc R 1
C C14 -0.3053(2) 0.29701(17) 0.13417(16) 0.0346(4) Uani d . 1
H H14 -0.3777 0.2116 0.1405 0.041 Uiso calc R 1
C C15 -0.1568(2) 0.35620(17) 0.21157(15) 0.0322(4) Uani d . 1
H H15 -0.1284 0.3102 0.2691 0.039 Uiso calc R 1
C C16 -0.04940(19) 0.48528(15) 0.20310(13) 0.0253(3) Uani d . 1
C C17 -0.0970(2) 0.54903(16) 0.11371(15) 0.0301(3) Uani d . 1
H H17 -0.0280 0.6348 0.1054 0.036 Uiso calc R 1
C C18 -0.2458(2) 0.48533(17) 0.03789(15) 0.0320(4) Uani d . 1
H H18 -0.2769 0.5279 -0.0217 0.038 Uiso calc R 1
H H7W 0.8376 0.7485 0.4907 0.044 Uiso d D 1
H H6W 0.5080 0.9513 0.7238 0.048 Uiso d D 1
H H5W 0.3962 0.9249 0.6222 0.051 Uiso d D 1
H H3W 0.4430 0.9066 0.1018 0.081 Uiso d D 1
H H1W 0.5247 0.4789 0.2798 0.054 Uiso d D 1
H H4W 0.3449 0.9801 0.0893 0.060 Uiso d D 1
H H2W 0.5876 0.5931 0.2309 0.067 Uiso d D 1
H H8W 0.6876 0.6671 0.4261 0.045 Uiso d D 1
H H3 -0.437(3) 0.325(2) -0.002(2) 0.060(7) Uiso d . 1

loop_
_atom_site_aniso_label
_atom_site_aniso_U_11
_atom_site_aniso_U_22
_atom_site_aniso_U_33
_atom_site_aniso_U_12
_atom_site_aniso_U_13
_atom_site_aniso_U_23
Co1 0.01725(11) 0.02381(12) 0.02423(12) 0.00048(8) -0.00512(8) 0.00263(8)
O1 0.0425(7) 0.0277(6) 0.0343(7) -0.0022(5) -0.0035(6) 0.0045(5)
O2 0.0645(10) 0.0493(8) 0.0364(7) 0.0258(7) 0.0043(7) 0.0144(6)
O3 0.0305(6) 0.0384(7) 0.0284(6) 0.0138(5) -0.0032(5) 0.0062(5)
O4 0.0219(6) 0.0374(7) 0.0367(7) 0.0029(5) -0.0013(5) -0.0069(5)
O5 0.0234(6) 0.0276(6) 0.0346(6) -0.0025(5) -0.0044(5) 0.0099(5)
O6 0.0454(8) 0.0393(7) 0.0478(8) 0.0008(6) -0.0081(6) 0.0255(6)
O7 0.0314(7) 0.0431(8) 0.0501(8) 0.0024(6) -0.0184(6) 0.0186(6)
O8 0.0295(6) 0.0370(7) 0.0398(7) -0.0077(5) -0.0151(5) 0.0137(6)
O9 0.0211(5) 0.0321(6) 0.0305(6) 0.0002(5) -0.0088(5) 0.0095(5)
O10 0.0241(6) 0.0364(7) 0.0389(7) 0.0019(5) -0.0017(5) 0.0190(5)
N1 0.0186(6) 0.0219(6) 0.0220(6) 0.0022(5) -0.0031(5) 0.0047(5)
N2 0.0199(6) 0.0281(7) 0.0279(7) 0.0037(5) -0.0054(5) 0.0008(5)
N3 0.0226(7) 0.0322(7) 0.0296(7) 0.0019(6) -0.0082(6) 0.0006(6)
C1 0.0210(7) 0.0224(7) 0.0242(7) 0.0029(6) -0.0016(6) 0.0057(6)
C2 0.0245(8) 0.0271(8) 0.0253(8) 0.0054(6) -0.0048(6) 0.0064(6)
C3 0.0198(7) 0.0264(8) 0.0251(8) 0.0037(6) -0.0047(6) 0.0032(6)
C4 0.0202(7) 0.0226(7) 0.0279(8) -0.0005(6) -0.0021(6) 0.0072(6)
C5 0.0191(7) 0.0236(7) 0.0230(7) 0.0041(6) -0.0023(6) 0.0047(6)
C6 0.0275(8) 0.0246(8) 0.0294(8) 0.0035(6) 0.0012(6) 0.0074(6)
C7 0.0223(8) 0.0325(9) 0.0278(8) 0.0026(7) -0.0068(6) 0.0060(7)
C8 0.0195(7) 0.0269(8) 0.0252(7) 0.0061(6) -0.0012(6) 0.0064(6)
C9 0.0291(9) 0.0341(9) 0.0316(9) 0.0026(7) -0.0078(7) 0.0089(7)
C10 0.0279(8) 0.0291(8) 0.0344(9) -0.0019(7) -0.0065(7) 0.0094(7)
C11 0.0206(7) 0.0234(7) 0.0261(8) 0.0039(6) -0.0034(6) -0.0003(6)
C12 0.0273(8) 0.0357(9) 0.0265(8) 0.0001(7) -0.0044(7) 0.0085(7)
C13 0.0248(8) 0.0316(9) 0.0327(9) -0.0046(7) -0.0032(7) 0.0070(7)
C14 0.0272(8) 0.0272(8) 0.0358(9) -0.0030(7) -0.0059(7) 0.0046(7)
C15 0.0290(8) 0.0266(8) 0.0315(9) 0.0026(7) -0.0082(7) 0.0054(7)
C16 0.0210(7) 0.0253(8) 0.0238(7) 0.0043(6) -0.0026(6) 0.0005(6)
C17 0.0259(8) 0.0248(8) 0.0311(8) 0.0009(6) -0.0025(6) 0.0058(6)
C18 0.0297(8) 0.0317(9) 0.0288(8) 0.0069(7) -0.0049(7) 0.0066(7)

loop_
_atom_type_symbol
_atom_type_description
_atom_type_scat_dispersion_real
_atom_type_scat_dispersion_imag
_atom_type_scat_source
C C 0.0033 0.0016 'International Tables Vol C Tables 4.2.6.8 and 6.1.1.4'
H H 0.0000 0.0000 'International Tables Vol C Tables 4.2.6.8 and 6.1.1.4'
N N 0.0061 0.0033 'International Tables Vol C Tables 4.2.6.8 and 6.1.1.4'
O O 0.0106 0.0060 'International Tables Vol C Tables 4.2.6.8 and 6.1.1.4'
Co Co 0.3494 0.9721 'International Tables Vol C Tables 4.2.6.8 and 6.1.1.4'

loop_
_geom_angle_atom_site_label_1
_geom_angle_atom_site_label_2
_geom_angle_atom_site_label_3
_geom_angle
_geom_angle_publ_flag
N1 Co1 O4 89.39(5) yes
N1 Co1 N2 174.55(5) yes
O4 Co1 N2 87.45(5) yes
N1 Co1 O3 96.00(5) yes
O4 Co1 O3 174.20(4) yes
N2 Co1 O3 87.34(5) yes
N1 Co1 O5 76.96(5) yes
O4 Co1 O5 90.82(5) yes
N2 Co1 O5 107.51(5) yes
O3 Co1 O5 88.32(5) yes
N1 Co1 O9 75.42(5) yes
O4 Co1 O9 93.25(5) yes
N2 Co1 O9 100.31(5) yes
O3 Co1 O9 90.19(5) yes
O5 Co1 O9 152.03(4) yes
H1W O1 H2W 109.0 ?
H3W O2 H4W 108.0 ?
Co1 O3 H6W 112.6 ?
Co1 O3 H5W 116.2 ?
H6W O3 H5W 112.4 ?
Co1 O4 H7W 123.1 ?
Co1 O4 H8W 119.4 ?
H7W O4 H8W 110.7 ?
C6 O5 Co1 115.71(10) ?
C8 O9 Co1 115.50(10) ?
C1 N1 C5 121.64(13) ?
C1 N1 Co1 118.03(10) ?
C5 N1 Co1 120.21(10) ?
C13 N2 C9 116.75(14) ?
C13 N2 Co1 119.96(10) ?
C9 N2 Co1 123.29(11) ?
C14 N3 C18 122.23(14) ?
C14 N3 H3 121.6(16) ?
C18 N3 H3 116.1(16) ?
N1 C1 C2 120.88(14) ?
N1 C1 C6 113.64(13) ?
C2 C1 C6 125.46(14) ?
C1 C2 C3 118.65(14) ?
C1 C2 H2 120.7 ?
C3 C2 H2 120.7 ?
C4 C3 C2 119.25(14) ?
C4 C3 C7 120.93(14) ?
C2 C3 C7 119.75(14) ?
C5 C4 C3 119.03(14) ?
C5 C4 H4A 120.5 ?
C3 C4 H4A 120.5 ?
N1 C5 C4 120.48(14) ?
N1 C5 C8 113.29(13) ?
C4 C5 C8 126.22(14) ?
O6 C6 O5 126.92(15) ?
O6 C6 C1 118.20(14) ?
O5 C6 C1 114.87(13) ?
O7 C7 O8 123.89(15) ?
O7 C7 C3 117.57(14) ?
O8 C7 C3 118.49(14) ?
O10 C8 O9 125.92(14) ?
O10 C8 C5 118.93(14) ?
O9 C8 C5 115.15(13) ?
N2 C9 C10 123.26(16) ?
N2 C9 H9 118.4 ?
C10 C9 H9 118.4 ?
C9 C10 C11 119.84(15) ?
C9 C10 H10 120.1 ?
C11 C10 H10 120.1 ?
C10 C11 C12 116.77(14) ?
C10 C11 C16 121.70(14) ?
C12 C11 C16 121.49(14) ?
C13 C12 C11 119.69(15) ?
C13 C12 H12 120.2 ?
C11 C12 H12 120.2 ?
N2 C13 C12 123.60(15) ?
N2 C13 H13 118.2 ?
C12 C13 H13 118.2 ?
N3 C14 C15 120.16(15) ?
N3 C14 H14 119.9 ?
C15 C14 H14 119.9 ?
C14 C15 C16 119.84(15) ?
C14 C15 H15 120.1 ?
C16 C15 H15 120.1 ?
C15 C16 C17 117.68(14) ?
C15 C16 C11 121.76(14) ?
C17 C16 C11 120.51(14) ?
C18 C17 C16 120.34(15) ?
C18 C17 H17 119.8 ?
C16 C17 H17 119.8 ?
N3 C18 C17 119.74(15) ?
N3 C18 H18 120.1 ?
C17 C18 H18 120.1 ?

loop_
_geom_bond_atom_site_label_1
_geom_bond_atom_site_label_2
_geom_bond_distance
_geom_bond_publ_flag
Co1 N1 2.0386(12) yes
Co1 O4 2.0617(12) yes
Co1 N2 2.1028(13) yes
Co1 O3 2.1111(12) yes
Co1 O5 2.1427(12) yes
Co1 O9 2.2150(12) yes
O1 H1W 0.8443 ?
O1 H2W 0.8372 ?
O2 H3W 0.8403 ?
O2 H4W 0.8346 ?
O3 H6W 0.8247 ?
O3 H5W 0.8238 ?
O4 H7W 0.8344 ?
O4 H8W 0.8255 ?
O5 C6 1.2793(19) yes
O6 C6 1.229(2) yes
O7 C7 1.248(2) yes
O8 C7 1.256(2) yes
O9 C8 1.2738(18) yes
O10 C8 1.2376(19) yes
N1 C1 1.3353(19) ?
N1 C5 1.3406(19) ?
N2 C13 1.341(2) ?
N2 C9 1.341(2) ?
N3 C14 1.337(2) ?
N3 C18 1.336(2) ?
N3 H3 0.88(3) ?
C1 C2 1.390(2) ?
C1 C6 1.527(2) ?
C2 C3 1.398(2) ?
C2 H2 0.9300 ?
C3 C4 1.396(2) ?
C3 C7 1.517(2) ?
C4 C5 1.389(2) ?
C4 H4A 0.9300 ?
C5 C8 1.531(2) ?
C9 C10 1.381(2) ?
C9 H9 0.9300 ?
C10 C11 1.390(2) ?
C10 H10 0.9300 ?
C11 C12 1.394(2) ?
C11 C16 1.489(2) ?
C12 C13 1.376(2) ?
C12 H12 0.9300 ?
C13 H13 0.9300 ?
C14 C15 1.382(2) ?
C14 H14 0.9300 ?
C15 C16 1.396(2) ?
C15 H15 0.9300 ?
C16 C17 1.399(2) ?
C17 C18 1.379(2) ?
C17 H17 0.9300 ?
C18 H18 0.9300 ?

loop_
_geom_hbond_atom_site_label_D
_geom_hbond_atom_site_label_H
_geom_hbond_atom_site_label_A
_geom_hbond_site_symmetry_A
_geom_hbond_distance_DH
_geom_hbond_distance_HA
_geom_hbond_distance_DA
_geom_hbond_angle_DHA
N3 H3 O7 1_344 0.88(3) 2.47(3) 3.1036(19) 129(2)
N3 H3 O8 1_344 0.88(3) 1.86(3) 2.7309(18) 172(2)
O4 H8W O1 . 0.83 1.85 2.6666(17) 172.9
O1 H2W O8 2_776 0.84 2.02 2.8223(17) 161.2
O2 H4W O7 1_454 0.83 1.93 2.7290(18) 160.2
O1 H1W O5 2_666 0.84 1.91 2.7311(16) 165.2
O2 H3W O7 2_776 0.84 2.05 2.875(2) 166.0
O3 H5W O9 2_676 0.82 1.95 2.7555(16) 167.7
O3 H6W O2 2_676 0.82 1.97 2.7981(19) 176.7
O4 H7W O10 2_776 0.83 1.87 2.7043(16) 178.5

loop_
_geom_torsion_atom_site_label_1
_geom_torsion_atom_site_label_2
_geom_torsion_atom_site_label_3
_geom_torsion_atom_site_label_4
_geom_torsion
N1 Co1 O5 C6 -8.22(12)
O4 Co1 O5 C6 80.96(12)
N2 Co1 O5 C6 168.55(12)
O3 Co1 O5 C6 -104.77(12)
O9 Co1 O5 C6 -17.53(18)
N1 Co1 O9 C8 5.76(11)
O4 Co1 O9 C8 -82.76(12)
N2 Co1 O9 C8 -170.76(11)
O3 Co1 O9 C8 101.90(12)
O5 Co1 O9 C8 15.13(18)
O4 Co1 N1 C1 -85.63(12)
N2 Co1 N1 C1 -140.2(5)
O3 Co1 N1 C1 92.22(12)
O5 Co1 N1 C1 5.35(11)
O9 Co1 N1 C1 -179.15(13)
O4 Co1 N1 C5 90.48(12)
N2 Co1 N1 C5 35.9(6)
O3 Co1 N1 C5 -91.67(12)
O5 Co1 N1 C5 -178.54(13)
O9 Co1 N1 C5 -3.04(11)
N1 Co1 N2 C13 -26.1(6)
O4 Co1 N2 C13 -80.73(13)
O3 Co1 N2 C13 101.82(13)
O5 Co1 N2 C13 -170.78(13)
O9 Co1 N2 C13 12.11(14)
N1 Co1 N2 C9 153.7(5)
O4 Co1 N2 C9 99.08(14)
O3 Co1 N2 C9 -78.36(14)
O5 Co1 N2 C9 9.03(15)
O9 Co1 N2 C9 -168.08(14)
C5 N1 C1 C2 -0.1(2)
Co1 N1 C1 C2 175.98(12)
C5 N1 C1 C6 -178.38(14)
Co1 N1 C1 C6 -2.33(18)
N1 C1 C2 C3 1.6(2)
C6 C1 C2 C3 179.72(15)
C1 C2 C3 C4 -0.8(2)
C1 C2 C3 C7 -177.90(15)
C2 C3 C4 C5 -1.5(2)
C7 C3 C4 C5 175.58(15)
C1 N1 C5 C4 -2.3(2)
Co1 N1 C5 C4 -178.29(12)
C1 N1 C5 C8 176.42(13)
Co1 N1 C5 C8 0.46(18)
C3 C4 C5 N1 3.1(2)
C3 C4 C5 C8 -175.49(15)
Co1 O5 C6 O6 -170.35(16)
Co1 O5 C6 C1 9.34(18)
N1 C1 C6 O6 174.83(16)
C2 C1 C6 O6 -3.4(3)
N1 C1 C6 O5 -4.9(2)
C2 C1 C6 O5 176.89(16)
C4 C3 C7 O7 -167.31(17)
C2 C3 C7 O7 9.8(2)
C4 C3 C7 O8 10.1(3)
C2 C3 C7 O8 -172.85(16)
Co1 O9 C8 O10 172.71(14)
Co1 O9 C8 C5 -7.18(17)
N1 C5 C8 O10 -175.19(14)
C4 C5 C8 O10 3.5(3)
N1 C5 C8 O9 4.7(2)
C4 C5 C8 O9 -176.62(16)
C13 N2 C9 C10 -0.3(3)
Co1 N2 C9 C10 179.84(14)
N2 C9 C10 C11 -2.3(3)
C9 C10 C11 C12 2.9(3)
C9 C10 C11 C16 -174.89(16)
C10 C11 C12 C13 -1.1(3)
C16 C11 C12 C13 176.69(16)
C9 N2 C13 C12 2.3(3)
Co1 N2 C13 C12 -177.90(15)
C11 C12 C13 N2 -1.6(3)
C18 N3 C14 C15 -0.3(3)
N3 C14 C15 C16 1.0(3)
C14 C15 C16 C17 -1.0(3)
C14 C15 C16 C11 176.43(16)
C10 C11 C16 C15 -16.7(2)
C12 C11 C16 C15 165.63(17)
C10 C11 C16 C17 160.65(17)
C12 C11 C16 C17 -17.0(2)
C15 C16 C17 C18 0.4(3)
C11 C16 C17 C18 -177.07(16)
C14 N3 C18 C17 -0.3(3)
C16 C17 C18 N3 0.3(3)
